data_2200814
loop_
_publ_author_name
'Alaoui Tahiri, Aziz'
'El Bali, Brahim'
'Lachkar, Mohammed'
'Ouarsal, Rachid'
'Zavalij, Peter Y.'

_publ_section_title
;
SrMgP~2~O~7~
;
_journal_name_full 'Acta Crystallographica, Section E'
_journal_page_first i9
_journal_page_last i11
_journal_paper_doi 10.1107/S1600536801020633
_journal_volume 58
_journal_year 2002
_chemical_formula_iupac 'Sr Mg P2 O7'
_chemical_formula_structural 'Sr Mg P2 O7'
_chemical_formula_sum 'Mg O7 P2 Sr'
_chemical_formula_weight 285.87
_space_group_IT_number 14
_symmetry_cell_setting monoclinic
_symmetry_space_group_name_Hall '-P 2yn'
_symmetry_space_group_name_H-M 'P 1 21/n 1'
_cell_angle_alpha 90.00
_cell_angle_beta 90.502(3)
_cell_angle_gamma 90.00
_cell_formula_units_Z 4
_cell_length_a 5.3046(8)
_cell_length_b 8.3053(13)
_cell_length_c 12.700(2)
_cell_measurement_temperature 293(2)
_cell_volume 559.48(15)
_diffrn_ambient_temperature 293(2)
_exptl_crystal_density_diffrn 3.394
_cod_depositor_comments
;
The following automatic conversions were performed:
'_symmetry_cell_setting' value 'Monoclinic' changed to 'monoclinic'
according to '/home/saulius/struct/CIF-dictionaries/cif_core.dic'
dictionary named 'cif_core.dic' version 2.4.1 from 2010-06-29.

Automatic conversion script
Id: cif_fix_enum 1527 2010-12-29 10:47:43Z saulius 
;
_cod_original_sg_symbol_H-M 'P 21/n'
_cod_database_code 2200814

loop_
_symmetry_equiv_pos_as_xyz
'x, y, z'
'-x+1/2, y+1/2, -z+1/2'
'-x, -y, -z'
'x-1/2, -y-1/2, z-1/2'

loop_
_atom_site_label
_atom_site_fract_x
_atom_site_fract_y
_atom_site_fract_z
_atom_site_U_iso_or_equiv
_atom_site_adp_type
_atom_site_calc_flag
_atom_site_refinement_flags
_atom_site_occupancy
_atom_site_disorder_assembly
_atom_site_disorder_group
_atom_site_type_symbol
Sr1 .21537(7) .33976(4) .72107(3) .01000(10) Uani d . 1 . . Sr
Mg1 .6784(2) .1493(2) .89100(10) .0096(3) Uani d . 1 . . Mg
P1 .7459(2) .03570(10) .66719(8) .0076(2) Uani d . 1 . . P
P2 .6868(2) .29990(10) .51986(8) .0076(2) Uani d . 1 . . P
O1 .7331(5) .1157(3) .5530(2) .0107(6) Uani d . 1 . . O
O2 .6831(5) -.1393(3) .6533(2) .0105(6) Uani d . 1 . . O
O3 1.0063(5) .0652(3) .7126(2) .0152(6) Uani d . 1 . . O
O4 .5471(5) .1158(3) .7348(2) .0103(6) Uani d . 1 . . O
O5 .8049(5) .3115(3) .4118(2) .0111(6) Uani d . 1 . . O
O7 .4046(5) .3309(3) .5233(2) .0111(6) Uani d . 1 . . O
O6 .8275(5) .4043(3) .6000(2) .0105(6) Uani d . 1 . . O

loop_
_atom_site_aniso_label
_atom_site_aniso_U_11
_atom_site_aniso_U_22
_atom_site_aniso_U_33
_atom_site_aniso_U_12
_atom_site_aniso_U_13
_atom_site_aniso_U_23
Sr1 .0081(2) .0104(2) .0116(2) .00044(14) -.00060(10) -.0011(2)
Mg1 .0097(7) .0093(6) .0098(7) -.0003(5) -.0019(5) .0002(5)
P1 .0081(5) .0076(4) .0071(5) .0004(3) .0000(4) -.0002(4)
P2 .0072(5) .0086(4) .0070(5) -.0001(3) .0008(4) .0003(4)
O1 .0151(15) .0086(12) .0085(14) .0024(11) .0021(12) -.0006(11)
O2 .0128(14) .0072(12) .0115(14) .0012(10) .0003(11) .0000(10)
O3 .0099(14) .0160(14) .0196(16) -.0012(11) -.0059(12) .0007(12)
O4 .0111(14) .0116(12) .0081(14) .0003(10) .0016(11) -.0022(10)
O5 .0091(14) .0172(14) .0070(14) -.0005(10) .0036(11) .0002(10)
O7 .0082(13) .0127(13) .0123(15) .0016(11) -.0006(11) .0013(11)
O6 .0125(14) .0093(12) .0096(14) -.0010(11) -.0024(11) -.0006(10)

loop_
_geom_bond_atom_site_label_1
_geom_bond_atom_site_label_2
_geom_bond_site_symmetry_2
_geom_bond_distance
_geom_bond_publ_flag
Sr1 O3 2_656 2.525(3) yes
Sr1 O3 1_455 2.537(3) yes
Sr1 O4 . 2.565(3) yes
Sr1 O6 1_455 2.613(3) yes
Sr1 O2 2_556 2.665(3) yes
Sr1 O7 . 2.714(3) yes
Sr1 O4 2_556 2.743(3) yes
Sr1 O5 4_566 2.766(3) yes
Mg1 O2 2_656 1.986(3) yes
Mg1 O5 4_566 2.027(3) yes
Mg1 O6 2_646 2.038(3) yes
Mg1 O7 4_666 2.062(3) yes
Mg1 O4 . 2.116(3) yes
P1 O2 . 1.501(3) yes
P1 O3 . 1.512(3) yes
P1 O4 . 1.519(3) yes
P1 O1 . 1.596(3) yes
P2 O5 . 1.516(3) yes
P2 O7 . 1.520(3) yes
P2 O6 . 1.527(3) yes
P2 O1 . 1.605(3) yes
